data_1001677
loop_
_publ_author_name
'Hervieu, M'
'Nguyen, N'
'Michel, C'
'Deslandes, F'
'Raveau, B'

_publ_section_title
;
A preliminary X-ray diffraction study of the tetragonal superconducting
oxide La Ba2 Cu3 O7-d
;
_journal_coden_ASTM CHDCAQ
_journal_name_full
;
Comptes Rendus Hebdomadaires des Seances de l'Academie des Sciences,
Serie C, Sciences Chimiques (1966-)
;
_journal_page_first 1063
_journal_page_last 1068
_journal_volume 305
_journal_year 1987
_chemical_formula_structural 'La Ba2 Cu3 O6.7'
_chemical_formula_sum 'Ba2 Cu3 La O6.7'
_chemical_name_systematic 'Lanthanum barium copper oxide (1/2/3/6.7)'
_space_group_IT_number 123
_symmetry_cell_setting tetragonal
_symmetry_Int_Tables_number 123
_symmetry_space_group_name_Hall '-P 4 2'
_symmetry_space_group_name_H-M 'P 4/m m m'
_cell_angle_alpha 90
_cell_angle_beta 90
_cell_angle_gamma 90
_cell_formula_units_Z 1
_cell_length_a 3.895
_cell_length_b 3.895
_cell_length_c 11.727
_cell_volume 177.9
_refine_ls_R_factor_all 0.059
_cod_database_code 1001677

loop_
_symmetry_equiv_pos_as_xyz
x,y,z
-x,-y,z
-x,y,z
x,-y,z
-y,x,z
y,-x,z
y,x,z
-y,-x,z
-x,-y,-z
x,y,-z
x,-y,-z
-x,y,-z
y,-x,-z
-y,x,-z
-y,-x,-z
y,x,-z

loop_
_atom_site_label
_atom_site_type_symbol
_atom_site_symmetry_multiplicity
_atom_site_Wyckoff_symbol
_atom_site_fract_x
_atom_site_fract_y
_atom_site_fract_z
_atom_site_occupancy
_atom_site_attached_hydrogens
_atom_site_calc_flag
La1 La3+ 1 d 0.5 0.5 0.5 1. 0 d
Ba1 Ba2+ 2 h 0.5 0.5 0.1846(5) 1. 0 d
Cu1 Cu2+ 1 a 0. 0. 0. 1. 0 d
Cu2 Cu2+ 2 g 0. 0. 0.3521(3) 1. 0 d
O1 O2- 2 g 0. 0. 0.1720(4) 0.325 0 d
O2 O2- 4 i 0. 0.5 0.3849(5) 1. 0 d
O3 O2- 2 f 0.5 0. 0. 1. 0 d

loop_
_atom_type_symbol
_atom_type_oxidation_number
La3+ 3.000
Ba2+ 2.000
Cu2+ 2.130
O2- -2.000
